data_4114934
loop_
_publ_author_name
'Thorsten Bach'
'Hermann Bergmann'
'Benjamin Grosch'
'Klaus Harms'

_publ_section_title
;
 Highly Enantioselective Intra- and Intermolecular [2 + 2]
 Photocycloaddition Reactions of 2-Quinolones Mediated by a Chiral Lactam
 Host: Host-Guest Interactions, Product Configuration, and the Origin of
 the Stereoselectivity in Solution
;
_journal_name_full 'Journal of the American Chemical Society'
_journal_page_first 7982
_journal_page_last 7990
_journal_paper_doi 10.1021/ja0122288
_journal_volume 124
_journal_year 2002
_chemical_formula_sum 'C21 H33 N O3 Si'
_chemical_formula_weight 375.57
_chemical_name_systematic
; 
 ? 
;
_space_group_IT_number 2
_symmetry_cell_setting triclinic
_symmetry_space_group_name_Hall '-P 1'
_symmetry_space_group_name_H-M 'P -1'
_atom_sites_solution_hydrogens geom
_atom_sites_solution_primary direct
_atom_sites_solution_secondary difmap
_audit_creation_method SHELXL-97
_cell_angle_alpha 98.570(10)
_cell_angle_beta 105.090(10)
_cell_angle_gamma 97.310(10)
_cell_formula_units_Z 2
_cell_length_a 7.6650(10)
_cell_length_b 11.6440(10)
_cell_length_c 12.6060(10)
_cell_measurement_temperature 203(2)
_cell_volume 1057.8(2)
_computing_cell_refinement 'CAD4 EXPRESS'
_computing_data_collection 'CAD4 EXPRESS'
_computing_data_reduction 'XCAD4 (Harms, 1997)'
_computing_molecular_graphics 'Siemens SHELXTL'
_computing_publication_material 'Siemens SHELXTL'
_computing_structure_refinement 'SHELXL-97 (Sheldrick, 1997)'
_computing_structure_solution 'SHELXS-97 (Sheldrick, 1990)'
_diffrn_ambient_temperature 203(2)
_diffrn_measured_fraction_theta_full 0.993
_diffrn_measured_fraction_theta_max 0.993
_diffrn_measurement_device_type 'Enraf Nonius CAD4'
_diffrn_measurement_method Omega-scans
_diffrn_radiation_monochromator graphite
_diffrn_radiation_source 'fine-focus sealed tube'
_diffrn_radiation_type CuK\a
_diffrn_radiation_wavelength 1.54178
_diffrn_reflns_av_R_equivalents 0.0205
_diffrn_reflns_av_sigmaI/netI 0.0454
_diffrn_reflns_limit_h_max 9
_diffrn_reflns_limit_h_min 0
_diffrn_reflns_limit_k_max 14
_diffrn_reflns_limit_k_min -14
_diffrn_reflns_limit_l_max 14
_diffrn_reflns_limit_l_min -15
_diffrn_reflns_number 4313
_diffrn_reflns_theta_full 70.13
_diffrn_reflns_theta_max 70.13
_diffrn_reflns_theta_min 3.70
_diffrn_standards_decay_% 4
_diffrn_standards_interval_time 120
_diffrn_standards_number 2
_exptl_absorpt_coefficient_mu 1.128
_exptl_absorpt_correction_T_max 0.8228
_exptl_absorpt_correction_T_min 0.5811
_exptl_absorpt_correction_type empirical
_exptl_crystal_colour colourless
_exptl_crystal_density_diffrn 1.179
_exptl_crystal_description Prism
_exptl_crystal_F_000 408
_exptl_crystal_size_max 0.54
_exptl_crystal_size_mid 0.18
_exptl_crystal_size_min 0.18
_refine_diff_density_max 0.452
_refine_diff_density_min -0.310
_refine_diff_density_rms 0.098
_refine_ls_extinction_method none
_refine_ls_goodness_of_fit_ref 1.039
_refine_ls_hydrogen_treatment noref
_refine_ls_matrix_type full
_refine_ls_number_parameters 245
_refine_ls_number_reflns 3995
_refine_ls_number_restraints 0
_refine_ls_restrained_S_all 1.039
_refine_ls_R_factor_all 0.0906
_refine_ls_R_factor_gt 0.0628
_refine_ls_shift/su_max 0.000
_refine_ls_shift/su_mean 0.000
_refine_ls_structure_factor_coef Fsqd
_refine_ls_weighting_details 'calc w=1/[\s^2^(Fo^2^)+(0.0937P)^2^+0.1606P] where P=(Fo^2^+2Fc^2^)/3'
_refine_ls_weighting_scheme calc
_refine_ls_wR_factor_gt 0.1558
_refine_ls_wR_factor_ref 0.1756
_reflns_number_gt 2877
_reflns_number_total 3995
_reflns_threshold_expression >2sigma(I)
_cod_data_source_file ja0122288_2.cif
_cod_data_source_block berg11
_cod_original_cell_volume 1057.81(19)
_cod_database_code 4114934

loop_
_symmetry_equiv_pos_as_xyz
'x, y, z'
'-x, -y, -z'

loop_
_atom_site_label
_atom_site_type_symbol
_atom_site_fract_x
_atom_site_fract_y
_atom_site_fract_z
_atom_site_U_iso_or_equiv
_atom_site_adp_type
_atom_site_occupancy
_atom_site_symmetry_multiplicity
_atom_site_calc_flag
_atom_site_refinement_flags
O1 O 1.2891(3) 0.5481(2) 1.45062(18) 0.0577(6) Uani 1 1 d .
N1 N 1.3646(3) 0.3764(2) 1.3835(2) 0.0449(6) Uani 1 1 d .
C1 C 1.2494(4) 0.4546(3) 1.3816(2) 0.0449(7) Uani 1 1 d .
C2 C 1.0688(4) 0.4211(3) 1.2942(2) 0.0414(6) Uani 1 1 d .
H2A H 1.0204 0.4925 1.2749 0.050 Uiso 1 1 calc R
C3 C 0.9185(4) 0.3335(3) 1.3164(2) 0.0507(8) Uani 1 1 d .
H3A H 0.9672 0.2826 1.3681 0.061 Uiso 1 1 calc R
H3B H 0.8230 0.3710 1.3389 0.061 Uiso 1 1 calc R
C4 C 0.8612(4) 0.2727(3) 1.1924(2) 0.0421(6) Uani 1 1 d .
H4A H 0.8492 0.1858 1.1831 0.051 Uiso 1 1 calc R
O5 O 1.0415(3) 0.37883(18) 1.08822(15) 0.0463(5) Uani 1 1 d .
C5 C 1.0513(4) 0.3316(3) 1.1867(2) 0.0408(6) Uani 1 1 d .
C6 C 1.1914(4) 0.2518(3) 1.2049(2) 0.0407(6) Uani 1 1 d .
C7 C 1.1772(4) 0.1528(3) 1.1239(3) 0.0512(7) Uani 1 1 d .
H7A H 1.0798 0.1371 1.0576 0.061 Uiso 1 1 calc R
C8 C 1.3014(5) 0.0778(3) 1.1385(3) 0.0585(8) Uani 1 1 d .
H8A H 1.2905 0.0123 1.0822 0.070 Uiso 1 1 calc R
C9 C 1.4437(5) 0.0989(3) 1.2370(3) 0.0572(8) Uani 1 1 d .
H9A H 1.5272 0.0463 1.2484 0.069 Uiso 1 1 calc R
C10 C 1.4629(4) 0.1972(3) 1.3184(3) 0.0507(7) Uani 1 1 d .
H10A H 1.5597 0.2118 1.3849 0.061 Uiso 1 1 calc R
C11 C 1.3381(4) 0.2744(3) 1.3014(2) 0.0423(6) Uani 1 1 d .
C13 C 0.6963(4) 0.3102(3) 1.1175(2) 0.0436(7) Uani 1 1 d .
H13A H 0.5929 0.2997 1.1494 0.052 Uiso 1 1 calc R
H13B H 0.7263 0.3942 1.1160 0.052 Uiso 1 1 calc R
C14 C 0.6393(4) 0.2399(3) 0.9984(2) 0.0469(7) Uani 1 1 d .
H14A H 0.7423 0.2518 0.9663 0.056 Uiso 1 1 calc R
H14B H 0.6125 0.1558 1.0004 0.056 Uiso 1 1 calc R
C15 C 0.4750(4) 0.2734(3) 0.9239(2) 0.0494(7) Uani 1 1 d .
H15A H 0.3692 0.2580 0.9528 0.059 Uiso 1 1 calc R
H15B H 0.4989 0.3579 0.9226 0.059 Uiso 1 1 calc R
O16 O 0.4359(3) 0.2076(2) 0.81438(16) 0.0545(6) Uani 1 1 d .
Si17 Si 0.28818(11) 0.22800(8) 0.70158(6) 0.0439(2) Uani 1 1 d .
C17 C 0.0493(4) 0.1661(3) 0.6989(2) 0.0499(7) Uani 1 1 d .
C18 C 0.0390(6) 0.0376(4) 0.7128(4) 0.0801(12) Uani 1 1 d .
H18A H -0.0868 0.0039 0.7058 0.120 Uiso 1 1 calc R
H18B H 0.1166 0.0337 0.7860 0.120 Uiso 1 1 calc R
H18C H 0.0807 -0.0064 0.6553 0.120 Uiso 1 1 calc R
C19 C -0.0857(5) 0.1718(4) 0.5858(3) 0.0725(11) Uani 1 1 d .
H19A H -0.2088 0.1369 0.5836 0.109 Uiso 1 1 calc R
H19B H -0.0498 0.1287 0.5252 0.109 Uiso 1 1 calc R
H19C H -0.0834 0.2535 0.5776 0.109 Uiso 1 1 calc R
C20 C -0.0145(5) 0.2350(4) 0.7919(3) 0.0677(10) Uani 1 1 d .
H20A H -0.1401 0.2015 0.7855 0.102 Uiso 1 1 calc R
H20B H -0.0076 0.3170 0.7843 0.102 Uiso 1 1 calc R
H20C H 0.0642 0.2299 0.8645 0.102 Uiso 1 1 calc R
C21 C 0.3097(5) 0.3861(3) 0.6935(3) 0.0654(9) Uani 1 1 d .
H21A H 0.4325 0.4153 0.6908 0.098 Uiso 1 1 calc R
H21C H 0.2871 0.4299 0.7588 0.098 Uiso 1 1 calc R
H21D H 0.2209 0.3961 0.6265 0.098 Uiso 1 1 calc R
C22 C 0.3554(5) 0.1482(3) 0.5840(3) 0.0606(9) Uani 1 1 d .
H22C H 0.4813 0.1799 0.5893 0.091 Uiso 1 1 calc R
H22D H 0.2754 0.1579 0.5136 0.091 Uiso 1 1 calc R
H22A H 0.3446 0.0650 0.5875 0.091 Uiso 1 1 calc R
C23 C 1.2023(4) 0.4583(3) 1.0949(3) 0.0532(8) Uani 1 1 d .
H23C H 1.1879 0.4866 1.0251 0.080 Uiso 1 1 calc R
H23D H 1.3069 0.4180 1.1083 0.080 Uiso 1 1 calc R
H23A H 1.2219 0.5245 1.1558 0.080 Uiso 1 1 calc R
H1 H 1.464(5) 0.395(3) 1.435(3) 0.060(10) Uiso 1 1 d .

loop_
_atom_site_aniso_label
_atom_site_aniso_U_11
_atom_site_aniso_U_22
_atom_site_aniso_U_33
_atom_site_aniso_U_23
_atom_site_aniso_U_13
_atom_site_aniso_U_12
O1 0.0470(12) 0.0582(13) 0.0510(13) -0.0124(10) -0.0025(10) 0.0095(10)
N1 0.0368(12) 0.0541(15) 0.0355(12) 0.0018(10) -0.0001(10) 0.0066(11)
C1 0.0372(15) 0.0527(17) 0.0379(15) 0.0032(12) 0.0036(12) 0.0038(13)
C2 0.0356(14) 0.0483(16) 0.0352(14) 0.0037(12) 0.0042(11) 0.0064(12)
C3 0.0410(16) 0.072(2) 0.0358(15) 0.0085(14) 0.0081(12) 0.0048(14)
C4 0.0399(14) 0.0468(16) 0.0360(14) 0.0041(12) 0.0091(11) 0.0024(12)
O5 0.0413(11) 0.0590(13) 0.0357(10) 0.0132(9) 0.0065(8) 0.0022(9)
C5 0.0369(14) 0.0493(16) 0.0330(13) 0.0052(11) 0.0074(11) 0.0048(12)
C6 0.0388(14) 0.0470(16) 0.0357(13) 0.0054(11) 0.0117(11) 0.0060(12)
C7 0.0493(17) 0.0537(18) 0.0459(16) -0.0012(13) 0.0140(14) 0.0042(14)
C8 0.063(2) 0.0523(19) 0.062(2) -0.0009(15) 0.0273(17) 0.0116(16)
C9 0.058(2) 0.0552(19) 0.069(2) 0.0183(16) 0.0275(17) 0.0191(16)
C10 0.0439(16) 0.0597(19) 0.0537(18) 0.0183(15) 0.0155(14) 0.0157(14)
C11 0.0374(14) 0.0496(16) 0.0410(15) 0.0093(12) 0.0135(12) 0.0054(12)
C13 0.0368(14) 0.0505(17) 0.0380(14) 0.0024(12) 0.0066(12) 0.0037(12)
C14 0.0409(15) 0.0565(18) 0.0358(14) -0.0004(12) 0.0040(12) 0.0066(13)
C15 0.0419(16) 0.0602(19) 0.0365(15) -0.0030(13) 0.0027(12) 0.0065(14)
O16 0.0512(12) 0.0657(14) 0.0366(11) -0.0040(9) 0.0011(9) 0.0144(10)
Si17 0.0387(4) 0.0546(5) 0.0342(4) 0.0027(3) 0.0073(3) 0.0055(3)
C17 0.0454(16) 0.0613(19) 0.0403(15) 0.0034(13) 0.0131(13) 0.0050(14)
C18 0.079(3) 0.066(2) 0.102(3) 0.019(2) 0.042(2) -0.001(2)
C19 0.0459(19) 0.106(3) 0.054(2) 0.003(2) 0.0053(16) 0.0061(19)
C20 0.055(2) 0.095(3) 0.054(2) 0.0042(19) 0.0221(17) 0.0133(19)
C21 0.061(2) 0.063(2) 0.066(2) 0.0100(17) 0.0111(17) 0.0030(17)
C22 0.0540(19) 0.083(2) 0.0434(17) 0.0042(16) 0.0148(15) 0.0126(17)
C23 0.0454(17) 0.0591(19) 0.0545(18) 0.0139(15) 0.0154(14) 0.0011(14)

loop_
_atom_type_symbol
_atom_type_description
_atom_type_scat_dispersion_real
_atom_type_scat_dispersion_imag
_atom_type_scat_source
C C 0.0181 0.0091 'International Tables Vol C Tables 4.2.6.8 and 6.1.1.4'
H H 0.0000 0.0000 'International Tables Vol C Tables 4.2.6.8 and 6.1.1.4'
N N 0.0311 0.0180 'International Tables Vol C Tables 4.2.6.8 and 6.1.1.4'
O O 0.0492 0.0322 'International Tables Vol C Tables 4.2.6.8 and 6.1.1.4'
Si Si 0.2541 0.3302 'International Tables Vol C Tables 4.2.6.8 and 6.1.1.4'

loop_
_geom_angle_atom_site_label_1
_geom_angle_atom_site_label_2
_geom_angle_atom_site_label_3
_geom_angle
C1 N1 C11 125.1(2)
C1 N1 H1 116(2)
C11 N1 H1 119(2)
O1 C1 N1 121.8(3)
O1 C1 C2 121.7(3)
N1 C1 C2 116.5(3)
C1 C2 C5 119.1(2)
C1 C2 C3 117.5(2)
C5 C2 C3 87.4(2)
C1 C2 H2A 110.3
C5 C2 H2A 110.3
C3 C2 H2A 110.3
C4 C3 C2 89.7(2)
C4 C3 H3A 113.7
C2 C3 H3A 113.7
C4 C3 H3B 113.7
C2 C3 H3B 113.7
H3A C3 H3B 110.9
C13 C4 C3 115.5(3)
C13 C4 C5 115.3(2)
C3 C4 C5 87.4(2)
C13 C4 H4A 112.2
C3 C4 H4A 112.2
C5 C4 H4A 112.2
C23 O5 C5 113.4(2)
O5 C5 C6 112.0(2)
O5 C5 C2 116.1(2)
C6 C5 C2 112.1(2)
O5 C5 C4 113.1(2)
C6 C5 C4 112.4(2)
C2 C5 C4 89.3(2)
C11 C6 C7 118.3(3)
C11 C6 C5 121.5(2)
C7 C6 C5 120.2(3)
C8 C7 C6 121.6(3)
C8 C7 H7A 119.2
C6 C7 H7A 119.2
C7 C8 C9 119.6(3)
C7 C8 H8A 120.2
C9 C8 H8A 120.2
C10 C9 C8 120.2(3)
C10 C9 H9A 119.9
C8 C9 H9A 119.9
C9 C10 C11 119.7(3)
C9 C10 H10A 120.2
C11 C10 H10A 120.2
C6 C11 C10 120.6(3)
C6 C11 N1 120.7(3)
C10 C11 N1 118.7(3)
C14 C13 C4 112.4(2)
C14 C13 H13A 109.1
C4 C13 H13A 109.1
C14 C13 H13B 109.1
C4 C13 H13B 109.1
H13A C13 H13B 107.9
C15 C14 C13 113.4(2)
C15 C14 H14A 108.9
C13 C14 H14A 108.9
C15 C14 H14B 108.9
C13 C14 H14B 108.9
H14A C14 H14B 107.7
O16 C15 C14 109.7(2)
O16 C15 H15A 109.7
C14 C15 H15A 109.7
O16 C15 H15B 109.7
C14 C15 H15B 109.7
H15A C15 H15B 108.2
C15 O16 Si17 126.8(2)
O16 Si17 C21 110.88(15)
O16 Si17 C22 104.55(14)
C21 Si17 C22 108.83(18)
O16 Si17 C17 110.25(14)
C21 Si17 C17 110.87(17)
C22 Si17 C17 111.29(15)
C18 C17 C20 108.8(3)
C18 C17 C19 108.9(3)
C20 C17 C19 107.3(3)
C18 C17 Si17 109.5(2)
C20 C17 Si17 112.5(2)
C19 C17 Si17 109.7(2)
C17 C18 H18A 109.5
C17 C18 H18B 109.5
H18A C18 H18B 109.5
C17 C18 H18C 109.5
H18A C18 H18C 109.5
H18B C18 H18C 109.5
C17 C19 H19A 109.5
C17 C19 H19B 109.5
H19A C19 H19B 109.5
C17 C19 H19C 109.5
H19A C19 H19C 109.5
H19B C19 H19C 109.5
C17 C20 H20A 109.5
C17 C20 H20B 109.5
H20A C20 H20B 109.5
C17 C20 H20C 109.5
H20A C20 H20C 109.5
H20B C20 H20C 109.5
Si17 C21 H21A 109.5
Si17 C21 H21C 109.5
H21A C21 H21C 109.5
Si17 C21 H21D 109.5
H21A C21 H21D 109.5
H21C C21 H21D 109.5
Si17 C22 H22C 109.5
Si17 C22 H22D 109.5
H22C C22 H22D 109.5
Si17 C22 H22A 109.5
H22C C22 H22A 109.5
H22D C22 H22A 109.5
O5 C23 H23C 109.5
O5 C23 H23D 109.5
H23C C23 H23D 109.5
O5 C23 H23A 109.5
H23C C23 H23A 109.5
H23D C23 H23A 109.5

loop_
_geom_bond_atom_site_label_1
_geom_bond_atom_site_label_2
_geom_bond_distance
O1 C1 1.237(3)
N1 C1 1.346(4)
N1 C11 1.409(4)
N1 H1 0.84(4)
C1 C2 1.490(4)
C2 C5 1.545(4)
C2 C3 1.549(4)
C2 H2A 0.9900
C3 C4 1.540(4)
C3 H3A 0.9800
C3 H3B 0.9800
C4 C13 1.523(4)
C4 C5 1.553(4)
C4 H4A 0.9900
O5 C23 1.419(3)
O5 C5 1.420(3)
C5 C6 1.503(4)
C6 C11 1.389(4)
C6 C7 1.394(4)
C7 C8 1.368(5)
C7 H7A 0.9400
C8 C9 1.388(5)
C8 H8A 0.9400
C9 C10 1.382(5)
C9 H9A 0.9400
C10 C11 1.393(4)
C10 H10A 0.9400
C13 C14 1.523(4)
C13 H13A 0.9800
C13 H13B 0.9800
C14 C15 1.497(4)
C14 H14A 0.9800
C14 H14B 0.9800
C15 O16 1.412(3)
C15 H15A 0.9800
C15 H15B 0.9800
O16 Si17 1.640(2)
Si17 C21 1.848(4)
Si17 C22 1.854(3)
Si17 C17 1.871(3)
C17 C18 1.526(5)
C17 C20 1.541(4)
C17 C19 1.545(5)
C18 H18A 0.9700
C18 H18B 0.9700
C18 H18C 0.9700
C19 H19A 0.9700
C19 H19B 0.9700
C19 H19C 0.9700
C20 H20A 0.9700
C20 H20B 0.9700
C20 H20C 0.9700
C21 H21A 0.9700
C21 H21C 0.9700
C21 H21D 0.9700
C22 H22C 0.9700
C22 H22D 0.9700
C22 H22A 0.9700
C23 H23C 0.9700
C23 H23D 0.9700
C23 H23A 0.9700

loop_
_geom_hbond_atom_site_label_D
_geom_hbond_atom_site_label_H
_geom_hbond_atom_site_label_A
_geom_hbond_distance_DH
_geom_hbond_distance_HA
_geom_hbond_distance_DA
_geom_hbond_angle_DHA
_geom_hbond_site_symmetry_A
N1 H1 O1 0.84(4) 2.02(4) 2.856(3) 174(3) 2_868

loop_
_geom_torsion_atom_site_label_1
_geom_torsion_atom_site_label_2
_geom_torsion_atom_site_label_3
_geom_torsion_atom_site_label_4
_geom_torsion
C11 N1 C1 O1 -173.0(3)
C11 N1 C1 C2 8.9(4)
O1 C1 C2 C5 157.6(3)
N1 C1 C2 C5 -24.3(4)
O1 C1 C2 C3 -99.1(4)
N1 C1 C2 C3 79.1(3)
C1 C2 C3 C4 -140.5(3)
C5 C2 C3 C4 -18.9(2)
C2 C3 C4 C13 -98.1(3)
C2 C3 C4 C5 18.8(2)
C23 O5 C5 C6 -67.2(3)
C23 O5 C5 C2 63.3(3)
C23 O5 C5 C4 164.6(2)
C1 C2 C5 O5 -105.5(3)
C3 C2 C5 O5 134.2(2)
C1 C2 C5 C6 25.0(4)
C3 C2 C5 C6 -95.3(3)
C1 C2 C5 C4 139.0(3)
C3 C2 C5 C4 18.7(2)
C13 C4 C5 O5 -20.0(3)
C3 C4 C5 O5 -137.1(2)
C13 C4 C5 C6 -148.0(2)
C3 C4 C5 C6 94.9(3)
C13 C4 C5 C2 98.3(3)
C3 C4 C5 C2 -18.8(2)
O5 C5 C6 C11 121.0(3)
C2 C5 C6 C11 -11.6(4)
C4 C5 C6 C11 -110.4(3)
O5 C5 C6 C7 -58.6(4)
C2 C5 C6 C7 168.8(3)
C4 C5 C6 C7 70.0(3)
C11 C6 C7 C8 1.1(5)
C5 C6 C7 C8 -179.3(3)
C6 C7 C8 C9 1.2(5)
C7 C8 C9 C10 -1.9(5)
C8 C9 C10 C11 0.4(5)
C7 C6 C11 C10 -2.7(4)
C5 C6 C11 C10 177.7(3)
C7 C6 C11 N1 176.8(3)
C5 C6 C11 N1 -2.8(4)
C9 C10 C11 C6 1.9(5)
C9 C10 C11 N1 -177.5(3)
C1 N1 C11 C6 4.9(5)
C1 N1 C11 C10 -175.6(3)
C3 C4 C13 C14 -175.7(3)
C5 C4 C13 C14 84.5(3)
C4 C13 C14 C15 178.7(3)
C13 C14 C15 O16 177.7(3)
C14 C15 O16 Si17 -170.5(2)
C15 O16 Si17 C21 45.3(3)
C15 O16 Si17 C22 162.5(3)
C15 O16 Si17 C17 -77.8(3)
O16 Si17 C17 C18 -53.5(3)
C21 Si17 C17 C18 -176.6(2)
C22 Si17 C17 C18 62.1(3)
O16 Si17 C17 C20 67.6(3)
C21 Si17 C17 C20 -55.5(3)
C22 Si17 C17 C20 -176.8(3)
O16 Si17 C17 C19 -173.0(2)
C21 Si17 C17 C19 63.8(3)
C22 Si17 C17 C19 -57.5(3)
